data_1569104
loop_
_publ_author_name
'Shripanavar, Chetan Shrimandhar'
'Balerao, Rishik'
'Butcher, Ray J.'

_publ_section_title
;
 5-([(Z)-Methoxyimino]{2-[(2-methylphenoxy)methyl]phenyl}methyl)-1,3,4-oxadiazole-2(3H)-thione
 dimethyl sulfoxide monosolvate
;
_journal_coeditor_code BT4133
_journal_issue 3
_journal_name_full IUCrData
_journal_paper_doi 10.1107/S2414314623002377
_journal_volume 8
_journal_year 2023
_chemical_formula_iupac 'C18 H17 N3 O3 S, C2 H6 O S'
_chemical_formula_moiety 'C18 H17 N3 O3 S, C2 H6 O S'
_chemical_formula_sum 'C20 H23 N3 O4 S2'
_chemical_formula_weight 433.53
_chemical_name_systematic
'5-([(<i>Z</i>)-Methoxyimino]{2-[(2-methylphenoxy)methyl]phenyl}methyl)-1,3,4-oxadiazole-2(3<i>H</i>)-thione dimethyl sulfoxide monosolvate'
_space_group_crystal_system monoclinic
_space_group_IT_number 14
_space_group_name_Hall '-P 2ybc'
_space_group_name_H-M_alt 'P 1 21/c 1'
_atom_sites_solution_hydrogens mixed
_audit_creation_method
;
Olex2 1.5
(compiled 2022.04.07 svn.rca3783a0 for OlexSys, GUI svn.r6498)
;
_cell_angle_alpha 90
_cell_angle_beta 94.2689(8)
_cell_angle_gamma 90
_cell_formula_units_Z 4
_cell_length_a 27.0233(2)
_cell_length_b 9.00367(9)
_cell_length_c 8.96199(8)
_cell_measurement_reflns_used 48963
_cell_measurement_temperature 100.15
_cell_measurement_theta_max 78.6510
_cell_measurement_theta_min 3.2490
_cell_volume 2174.48(3)
_computing_cell_refinement
;
CrysAlisPro 1.171.42.61a (Rigaku OD, 2022)
;
_computing_data_collection
;
CrysAlisPro 1.171.42.61a (Rigaku OD, 2022)
;
_computing_data_reduction
;
CrysAlisPro 1.171.42.61a (Rigaku OD, 2022)
;
_computing_molecular_graphics
;
Olex2 1.5 (Dolomanov <i>et al.</i>,  2009)
;
_computing_publication_material
;
Olex2 1.5 (Dolomanov <i>et al.</i>,  2009)
;
_computing_structure_refinement
;
<i>SHELXL2018/3</i> (Sheldrick, 2015a)
;
_computing_structure_solution
;
<i>SHELXT</i> (Sheldrick, 2015b)
;
_diffrn_ambient_temperature 100.15
_diffrn_measured_fraction_theta_full 0.999
_diffrn_measured_fraction_theta_max 0.978
_diffrn_measurement_device_type 'XtaLAB Synergy, Dualflex, HyPix CCD'
_diffrn_measurement_method '\w scans'
_diffrn_radiation_type CuK\a
_diffrn_radiation_wavelength 1.54184
_diffrn_reflns_av_R_equivalents 0.0698
_diffrn_reflns_av_unetI/netI 0.0212
_diffrn_reflns_limit_h_max 34
_diffrn_reflns_limit_h_min -32
_diffrn_reflns_limit_k_max 9
_diffrn_reflns_limit_k_min -11
_diffrn_reflns_limit_l_max 11
_diffrn_reflns_limit_l_min -11
_diffrn_reflns_number 79202
_diffrn_reflns_theta_full 67.684
_diffrn_reflns_theta_max 78.949
_diffrn_reflns_theta_min 3.280
_diffrn_source 'micro-focus sealed X-ray tube'
_exptl_absorpt_coefficient_mu 2.481
_exptl_absorpt_correction_T_max 1.00000
_exptl_absorpt_correction_T_min 0.49540
_exptl_absorpt_correction_type multi-scan
_exptl_absorpt_process_details
;
(CrysAlisPro; Rigaku OD, 2022)
;
_exptl_crystal_colour colorless
_exptl_crystal_density_diffrn 1.324
_exptl_crystal_description plate
_exptl_crystal_F_000 912
_exptl_crystal_size_max 0.37
_exptl_crystal_size_mid 0.25
_exptl_crystal_size_min 0.09
_refine_diff_density_max 0.920
_refine_diff_density_min -0.419
_refine_ls_extinction_method none
_refine_ls_goodness_of_fit_ref 1.092
_refine_ls_hydrogen_treatment mixed
_refine_ls_matrix_type full
_refine_ls_number_parameters 270
_refine_ls_number_reflns 4606
_refine_ls_number_restraints 0
_refine_ls_restrained_S_all 1.092
_refine_ls_R_factor_all 0.0573
_refine_ls_R_factor_gt 0.0535
_refine_ls_shift/su_max 0.001
_refine_ls_shift/su_mean 0.000
_refine_ls_structure_factor_coef Fsqd
_refine_ls_weighting_details 'w=1/[\s^2^(Fo^2^)+(0.0740P)^2^+4.3637P] where P=(Fo^2^+2Fc^2^)/3'
_refine_ls_weighting_scheme calc
_refine_ls_wR_factor_gt 0.1623
_refine_ls_wR_factor_ref 0.1659
_reflns_number_gt 4232
_reflns_number_total 4606
_reflns_threshold_expression 'I > 2\s(I)'
_cod_data_source_file bt4133.cif
_cod_data_source_block I
_cod_database_code 1569104
_shelx_space_group_comment
;
The symmetry employed for this shelxl refinement is uniquely defined
by the following loop, which should always be used as a source of
symmetry information in preference to the above space-group names.
They are only intended as comments.
;

loop_
_space_group_symop_operation_xyz
'x, y, z'
'-x, y+1/2, -z+1/2'
'-x, -y, -z'
'x, -y-1/2, z-1/2'

loop_
_atom_site_type_symbol
_atom_site_label
_atom_site_fract_x
_atom_site_fract_y
_atom_site_fract_z
_atom_site_U_iso_or_equiv
_atom_site_adp_type
_atom_site_calc_flag
_atom_site_occupancy
_atom_site_disorder_assembly
_atom_site_disorder_group
S S2 0.93981(2) 0.70551(7) 0.33974(7) 0.02729(19) Uani d 1 . .
S S1 0.92357(3) 0.20933(8) 0.46944(8) 0.03022(19) Uani d 1 . .
O O1 0.84852(7) 0.2364(2) 0.6449(2) 0.0247(4) Uani d 1 . .
O O2 0.74155(7) 0.1493(2) 0.9232(2) 0.0278(4) Uani d 1 . .
O O3 0.64096(7) 0.4321(2) 0.6557(2) 0.0296(4) Uani d 1 . .
O O4 0.93495(8) 0.6691(2) 0.5039(2) 0.0323(5) Uani d 1 . .
N N1 0.84213(8) 0.4796(2) 0.6822(3) 0.0258(5) Uani d 1 . .
N N2 0.88048(8) 0.4488(3) 0.5933(3) 0.0267(5) Uani d 1 . .
H H2 0.9011(17) 0.526(5) 0.549(5) 0.069(14) Uiso d 1 . .
N N3 0.77856(8) 0.1748(2) 0.8257(2) 0.0250(5) Uani d 1 . .
C C1 0.88506(10) 0.3029(3) 0.5679(3) 0.0253(5) Uani d 1 . .
C C2 0.82475(9) 0.3499(3) 0.7106(3) 0.0235(5) Uani d 1 . .
C C3 0.78482(10) 0.3154(3) 0.8061(3) 0.0234(5) Uani d 1 . .
C C4 0.73450(11) -0.0083(3) 0.9332(3) 0.0316(6) Uani d 1 . .
H H4A 0.711008 -0.029760 1.008586 0.047 Uiso calc 1 . .
H H4B 0.766353 -0.056211 0.961975 0.047 Uiso calc 1 . .
H H4C 0.721321 -0.046597 0.835861 0.047 Uiso calc 1 . .
C C5 0.75704(10) 0.4374(3) 0.8746(3) 0.0234(5) Uani d 1 . .
C C6 0.78357(10) 0.5348(3) 0.9721(3) 0.0265(5) Uani d 1 . .
H H6 0.818646 0.526881 0.986990 0.032 Uiso calc 1 . .
C C7 0.75861(11) 0.6433(3) 1.0473(3) 0.0296(6) Uani d 1 . .
H H7 0.776578 0.708605 1.114703 0.036 Uiso calc 1 . .
C C8 0.70765(11) 0.6562(3) 1.0241(3) 0.0304(6) Uani d 1 . .
H H8 0.690546 0.729492 1.076587 0.036 Uiso calc 1 . .
C C9 0.68135(10) 0.5619(3) 0.9237(3) 0.0281(6) Uani d 1 . .
H H9 0.646474 0.573439 0.905669 0.034 Uiso calc 1 . .
C C10 0.70567(10) 0.4506(3) 0.8493(3) 0.0248(5) Uani d 1 . .
C C11 0.67522(10) 0.3450(3) 0.7495(3) 0.0275(6) Uani d 1 . .
H H11A 0.697051 0.286843 0.687417 0.033 Uiso calc 1 . .
H H11B 0.656964 0.275053 0.810603 0.033 Uiso calc 1 . .
C C12 0.60536(10) 0.3565(3) 0.5680(3) 0.0281(6) Uani d 1 . .
C C13 0.59919(11) 0.2033(3) 0.5694(4) 0.0331(6) Uani d 1 . .
H H13 0.620853 0.142935 0.631872 0.040 Uiso calc 1 . .
C C14 0.56100(12) 0.1388(4) 0.4785(4) 0.0398(7) Uani d 1 . .
H H14 0.556604 0.034137 0.479031 0.048 Uiso calc 1 . .
C C15 0.52973(13) 0.2257(4) 0.3882(4) 0.0468(8) Uani d 1 . .
H H15 0.503516 0.181535 0.326974 0.056 Uiso calc 1 . .
C C16 0.53654(13) 0.3779(4) 0.3866(4) 0.0458(8) Uani d 1 . .
H H16 0.514667 0.437152 0.323659 0.055 Uiso calc 1 . .
C C17 0.57434(11) 0.4464(4) 0.4742(4) 0.0353(6) Uani d 1 . .
C C18 0.58288(13) 0.6118(4) 0.4704(5) 0.0477(9) Uani d 1 . .
H H18A 0.555770 0.659212 0.409096 0.072 Uiso calc 1 . .
H H18B 0.614445 0.632245 0.427202 0.072 Uiso calc 1 . .
H H18C 0.583968 0.651520 0.572391 0.072 Uiso calc 1 . .
C C19 0.98058(11) 0.5696(4) 0.2734(3) 0.0349(6) Uani d 1 . .
H H19A 1.014221 0.586410 0.318900 0.052 Uiso calc 1 . .
H H19B 0.980684 0.577262 0.164293 0.052 Uiso calc 1 . .
H H19C 0.969320 0.470396 0.300279 0.052 Uiso calc 1 . .
C C20 0.88338(11) 0.6408(4) 0.2451(4) 0.0385(7) Uani d 1 . .
H H20A 0.855370 0.697025 0.279692 0.058 Uiso calc 1 . .
H H20B 0.879052 0.535046 0.266733 0.058 Uiso calc 1 . .
H H20C 0.884759 0.654678 0.137066 0.058 Uiso calc 1 . .

loop_
_atom_site_aniso_label
_atom_site_aniso_U_11
_atom_site_aniso_U_22
_atom_site_aniso_U_33
_atom_site_aniso_U_12
_atom_site_aniso_U_13
_atom_site_aniso_U_23
S2 0.0319(4) 0.0229(3) 0.0273(3) -0.0070(2) 0.0040(3) 0.0002(2)
S1 0.0311(4) 0.0309(4) 0.0289(4) 0.0015(3) 0.0036(3) -0.0026(3)
O1 0.0276(9) 0.0187(9) 0.0277(9) -0.0018(7) 0.0025(7) -0.0005(7)
O2 0.0350(10) 0.0162(9) 0.0332(10) -0.0029(7) 0.0085(8) 0.0020(7)
O3 0.0259(9) 0.0240(10) 0.0378(11) -0.0017(7) -0.0040(8) 0.0012(8)
O4 0.0410(11) 0.0297(10) 0.0268(10) -0.0105(8) 0.0069(8) -0.0031(8)
N1 0.0278(11) 0.0208(11) 0.0287(11) -0.0013(8) 0.0021(9) 0.0036(9)
N2 0.0280(11) 0.0239(11) 0.0285(11) -0.0031(9) 0.0041(9) 0.0016(9)
N3 0.0285(11) 0.0208(10) 0.0256(11) -0.0022(8) 0.0029(9) 0.0009(9)
C1 0.0274(13) 0.0249(13) 0.0231(12) -0.0021(10) -0.0012(10) 0.0023(10)
C2 0.0265(12) 0.0181(12) 0.0254(12) 0.0014(9) -0.0006(10) 0.0002(9)
C3 0.0257(12) 0.0186(12) 0.0253(12) -0.0014(9) -0.0016(10) 0.0013(9)
C4 0.0433(16) 0.0171(12) 0.0352(15) -0.0072(11) 0.0087(12) -0.0006(11)
C5 0.0303(13) 0.0137(11) 0.0262(12) -0.0012(9) 0.0015(10) 0.0037(9)
C6 0.0304(13) 0.0182(12) 0.0300(13) -0.0013(10) -0.0034(10) 0.0047(10)
C7 0.0413(15) 0.0161(12) 0.0305(14) -0.0011(10) -0.0039(11) 0.0015(10)
C8 0.0401(15) 0.0153(12) 0.0360(15) 0.0011(11) 0.0048(12) 0.0029(10)
C9 0.0299(13) 0.0187(12) 0.0359(14) 0.0002(10) 0.0035(11) 0.0028(10)
C10 0.0295(13) 0.0165(12) 0.0284(13) -0.0030(9) 0.0019(10) 0.0036(10)
C11 0.0259(13) 0.0206(12) 0.0355(14) -0.0011(10) -0.0008(11) 0.0019(11)
C12 0.0237(12) 0.0306(14) 0.0300(13) -0.0025(10) 0.0027(10) -0.0047(11)
C13 0.0292(14) 0.0316(15) 0.0384(16) -0.0012(11) 0.0025(12) -0.0067(12)
C14 0.0343(15) 0.0355(17) 0.0497(19) -0.0050(12) 0.0035(13) -0.0137(14)
C15 0.0359(17) 0.051(2) 0.051(2) -0.0069(15) -0.0074(14) -0.0135(16)
C16 0.0384(17) 0.049(2) 0.0479(19) -0.0031(15) -0.0100(14) -0.0001(16)
C17 0.0302(14) 0.0368(16) 0.0382(16) -0.0017(12) -0.0018(12) 0.0016(13)
C18 0.0419(18) 0.0383(18) 0.060(2) -0.0029(14) -0.0146(15) 0.0120(16)
C19 0.0339(15) 0.0394(17) 0.0316(14) -0.0002(12) 0.0049(11) -0.0022(12)
C20 0.0313(15) 0.0426(18) 0.0406(17) -0.0074(13) -0.0038(12) 0.0057(14)

loop_
_atom_type_symbol
_atom_type_description
_atom_type_scat_dispersion_real
_atom_type_scat_dispersion_imag
_atom_type_scat_source
C C 0.0181 0.0091 'International Tables Vol C Tables 4.2.6.8 and 6.1.1.4'
H H 0.0000 0.0000 'International Tables Vol C Tables 4.2.6.8 and 6.1.1.4'
N N 0.0311 0.0180 'International Tables Vol C Tables 4.2.6.8 and 6.1.1.4'
O O 0.0492 0.0322 'International Tables Vol C Tables 4.2.6.8 and 6.1.1.4'
S S 0.3331 0.5567 'International Tables Vol C Tables 4.2.6.8 and 6.1.1.4'

loop_
_geom_angle_atom_site_label_1
_geom_angle_atom_site_label_2
_geom_angle_atom_site_label_3
_geom_angle_site_symmetry_1
_geom_angle_site_symmetry_3
_geom_angle
_geom_angle_publ_flag
O4 S2 C19 . . 105.99(14) ?
O4 S2 C20 . . 104.85(13) ?
C19 S2 C20 . . 98.34(16) ?
C2 O1 C1 . . 105.6(2) ?
N3 O2 C4 . . 107.8(2) ?
C12 O3 C11 . . 117.2(2) ?
C2 N1 N2 . . 103.4(2) ?
N1 N2 H2 . . 124(3) ?
C1 N2 N1 . . 112.2(2) ?
C1 N2 H2 . . 124(3) ?
C3 N3 O2 . . 110.7(2) ?
O1 C1 S1 . . 123.4(2) ?
N2 C1 S1 . . 131.5(2) ?
N2 C1 O1 . . 105.1(2) ?
O1 C2 C3 . . 119.1(2) ?
N1 C2 O1 . . 113.7(2) ?
N1 C2 C3 . . 127.1(2) ?
N3 C3 C2 . . 113.5(2) ?
N3 C3 C5 . . 126.3(2) ?
C2 C3 C5 . . 120.1(2) ?
O2 C4 H4A . . 109.5 ?
O2 C4 H4B . . 109.5 ?
O2 C4 H4C . . 109.5 ?
H4A C4 H4B . . 109.5 ?
H4A C4 H4C . . 109.5 ?
H4B C4 H4C . . 109.5 ?
C6 C5 C3 . . 118.0(2) ?
C10 C5 C3 . . 121.5(2) ?
C10 C5 C6 . . 120.4(2) ?
C5 C6 H6 . . 120.0 ?
C7 C6 C5 . . 120.0(3) ?
C7 C6 H6 . . 120.0 ?
C6 C7 H7 . . 120.0 ?
C8 C7 C6 . . 120.0(3) ?
C8 C7 H7 . . 120.0 ?
C7 C8 H8 . . 120.0 ?
C7 C8 C9 . . 120.0(3) ?
C9 C8 H8 . . 120.0 ?
C8 C9 H9 . . 119.6 ?
C8 C9 C10 . . 120.7(3) ?
C10 C9 H9 . . 119.6 ?
C5 C10 C11 . . 122.4(2) ?
C9 C10 C5 . . 118.8(2) ?
C9 C10 C11 . . 118.8(2) ?
O3 C11 C10 . . 107.6(2) ?
O3 C11 H11A . . 110.2 ?
O3 C11 H11B . . 110.2 ?
C10 C11 H11A . . 110.2 ?
C10 C11 H11B . . 110.2 ?
H11A C11 H11B . . 108.5 ?
O3 C12 C13 . . 124.4(3) ?
O3 C12 C17 . . 114.8(3) ?
C13 C12 C17 . . 120.8(3) ?
C12 C13 H13 . . 120.3 ?
C12 C13 C14 . . 119.5(3) ?
C14 C13 H13 . . 120.3 ?
C13 C14 H14 . . 119.8 ?
C15 C14 C13 . . 120.3(3) ?
C15 C14 H14 . . 119.8 ?
C14 C15 H15 . . 120.2 ?
C14 C15 C16 . . 119.7(3) ?
C16 C15 H15 . . 120.2 ?
C15 C16 H16 . . 119.0 ?
C15 C16 C17 . . 121.9(3) ?
C17 C16 H16 . . 119.0 ?
C12 C17 C18 . . 119.9(3) ?
C16 C17 C12 . . 117.7(3) ?
C16 C17 C18 . . 122.3(3) ?
C17 C18 H18A . . 109.5 ?
C17 C18 H18B . . 109.5 ?
C17 C18 H18C . . 109.5 ?
H18A C18 H18B . . 109.5 ?
H18A C18 H18C . . 109.5 ?
H18B C18 H18C . . 109.5 ?
S2 C19 H19A . . 109.5 ?
S2 C19 H19B . . 109.5 ?
S2 C19 H19C . . 109.5 ?
H19A C19 H19B . . 109.5 ?
H19A C19 H19C . . 109.5 ?
H19B C19 H19C . . 109.5 ?
S2 C20 H20A . . 109.5 ?
S2 C20 H20B . . 109.5 ?
S2 C20 H20C . . 109.5 ?
H20A C20 H20B . . 109.5 ?
H20A C20 H20C . . 109.5 ?
H20B C20 H20C . . 109.5 ?

loop_
_geom_bond_atom_site_label_1
_geom_bond_atom_site_label_2
_geom_bond_site_symmetry_2
_geom_bond_distance
_geom_bond_publ_flag
S2 O4 . 1.523(2) ?
S2 C19 . 1.778(3) ?
S2 C20 . 1.787(3) ?
S1 C1 . 1.645(3) ?
O1 C1 . 1.382(3) ?
O1 C2 . 1.364(3) ?
O2 N3 . 1.395(3) ?
O2 C4 . 1.436(3) ?
O3 C11 . 1.436(3) ?
O3 C12 . 1.376(3) ?
N1 N2 . 1.382(3) ?
N1 C2 . 1.291(3) ?
N2 H2 . 0.99(5) ?
N2 C1 . 1.340(4) ?
N3 C3 . 1.291(3) ?
C2 C3 . 1.460(4) ?
C3 C5 . 1.488(4) ?
C4 H4A . 0.9800 ?
C4 H4B . 0.9800 ?
C4 H4C . 0.9800 ?
C5 C6 . 1.398(4) ?
C5 C10 . 1.395(4) ?
C6 H6 . 0.9500 ?
C6 C7 . 1.389(4) ?
C7 H7 . 0.9500 ?
C7 C8 . 1.382(4) ?
C8 H8 . 0.9500 ?
C8 C9 . 1.393(4) ?
C9 H9 . 0.9500 ?
C9 C10 . 1.394(4) ?
C10 C11 . 1.508(4) ?
C11 H11A . 0.9900 ?
C11 H11B . 0.9900 ?
C12 C13 . 1.390(4) ?
C12 C17 . 1.400(4) ?
C13 H13 . 0.9500 ?
C13 C14 . 1.393(4) ?
C14 H14 . 0.9500 ?
C14 C15 . 1.371(5) ?
C15 H15 . 0.9500 ?
C15 C16 . 1.383(5) ?
C16 H16 . 0.9500 ?
C16 C17 . 1.386(4) ?
C17 C18 . 1.508(5) ?
C18 H18A . 0.9800 ?
C18 H18B . 0.9800 ?
C18 H18C . 0.9800 ?
C19 H19A . 0.9800 ?
C19 H19B . 0.9800 ?
C19 H19C . 0.9800 ?
C20 H20A . 0.9800 ?
C20 H20B . 0.9800 ?
C20 H20C . 0.9800 ?

loop_
_geom_hbond_atom_site_label_D
_geom_hbond_atom_site_label_H
_geom_hbond_atom_site_label_A
_geom_hbond_site_symmetry_A
_geom_hbond_distance_DH
_geom_hbond_distance_HA
_geom_hbond_distance_DA
_geom_hbond_angle_DHA
_geom_hbond_publ_flag
N2 H2 O4 . 0.99(5) 1.65(5) 2.630(3) 170(4) yes
C4 H4A O3 4_566 0.98 2.54 3.404(4) 146.6 yes
C11 H11A N3 . 0.99 2.65 3.214(3) 116.7 yes
C20 H20C O4 4_575 0.98 2.45 3.161(4) 128.8 yes

loop_
_geom_torsion_atom_site_label_1
_geom_torsion_atom_site_label_2
_geom_torsion_atom_site_label_3
_geom_torsion_atom_site_label_4
_geom_torsion_site_symmetry_1
_geom_torsion_site_symmetry_2
_geom_torsion_site_symmetry_3
_geom_torsion_site_symmetry_4
_geom_torsion
_geom_torsion_publ_flag
O1 C2 C3 N3 . . . . 4.4(3) ?
O1 C2 C3 C5 . . . . -177.7(2) ?
O2 N3 C3 C2 . . . . 177.3(2) ?
O2 N3 C3 C5 . . . . -0.5(4) ?
O3 C12 C13 C14 . . . . 178.3(3) ?
O3 C12 C17 C16 . . . . -177.8(3) ?
O3 C12 C17 C18 . . . . 2.5(4) ?
N1 N2 C1 S1 . . . . 179.2(2) ?
N1 N2 C1 O1 . . . . -0.7(3) ?
N1 C2 C3 N3 . . . . -173.5(3) ?
N1 C2 C3 C5 . . . . 4.4(4) ?
N2 N1 C2 O1 . . . . -0.9(3) ?
N2 N1 C2 C3 . . . . 177.1(2) ?
N3 C3 C5 C6 . . . . 116.6(3) ?
N3 C3 C5 C10 . . . . -60.1(4) ?
C1 O1 C2 N1 . . . . 0.5(3) ?
C1 O1 C2 C3 . . . . -177.6(2) ?
C2 O1 C1 S1 . . . . -179.72(19) ?
C2 O1 C1 N2 . . . . 0.1(3) ?
C2 N1 N2 C1 . . . . 1.0(3) ?
C2 C3 C5 C6 . . . . -61.1(3) ?
C2 C3 C5 C10 . . . . 122.3(3) ?
C3 C5 C6 C7 . . . . -175.1(2) ?
C3 C5 C10 C9 . . . . 176.2(2) ?
C3 C5 C10 C11 . . . . -1.2(4) ?
C4 O2 N3 C3 . . . . 176.7(2) ?
C5 C6 C7 C8 . . . . -0.9(4) ?
C5 C10 C11 O3 . . . . -135.1(2) ?
C6 C5 C10 C9 . . . . -0.4(4) ?
C6 C5 C10 C11 . . . . -177.8(2) ?
C6 C7 C8 C9 . . . . -0.9(4) ?
C7 C8 C9 C10 . . . . 2.1(4) ?
C8 C9 C10 C5 . . . . -1.4(4) ?
C8 C9 C10 C11 . . . . 176.1(2) ?
C9 C10 C11 O3 . . . . 47.5(3) ?
C10 C5 C6 C7 . . . . 1.6(4) ?
C11 O3 C12 C13 . . . . 2.9(4) ?
C11 O3 C12 C17 . . . . -177.4(2) ?
C12 O3 C11 C10 . . . . -172.3(2) ?
C12 C13 C14 C15 . . . . 0.0(5) ?
C13 C12 C17 C16 . . . . 1.9(5) ?
C13 C12 C17 C18 . . . . -177.8(3) ?
C13 C14 C15 C16 . . . . 0.6(5) ?
C14 C15 C16 C17 . . . . 0.0(6) ?
C15 C16 C17 C12 . . . . -1.3(5) ?
C15 C16 C17 C18 . . . . 178.4(4) ?
C17 C12 C13 C14 . . . . -1.3(4) ?
